data_7210310
loop_
_publ_author_name
'Tuikka, Matti'
'Kersen, \"Ulo'
'Haukka, Matti'

_publ_section_title
;
 A new copper chloride chain by supported hydrogen bonding
;
_journal_issue 31
_journal_name_full CrystEngComm
_journal_page_first 6177
_journal_paper_doi 10.1039/c3ce40692j
_journal_volume 15
_journal_year 2013
_chemical_formula_moiety 'C4 H12 N2, Cl4 Cu'
_chemical_formula_sum 'C4 H12 Cl4 Cu N2'
_chemical_formula_weight 293.50
_chemical_name_systematic
;
?
;
_space_group_IT_number 96
_symmetry_cell_setting tetragonal
_symmetry_space_group_name_Hall 'P 4nw 2abw'
_symmetry_space_group_name_H-M 'P 43 21 2'
_atom_sites_solution_hydrogens geom
_atom_sites_solution_primary direct
_atom_sites_solution_secondary difmap
_audit_creation_method SHELXL-97
_cell_angle_alpha 90.00
_cell_angle_beta 90.00
_cell_angle_gamma 90.00
_cell_formula_units_Z 4
_cell_length_a 7.6443(4)
_cell_length_b 7.6443(4)
_cell_length_c 19.1597(12)
_cell_measurement_reflns_used 4049
_cell_measurement_temperature 100(2)
_cell_measurement_theta_max 30.07
_cell_measurement_theta_min 2.66
_cell_volume 1119.60(11)
_computing_cell_refinement 'SAINT (Bruker AXS, 2009)'
_computing_data_collection 'APEX2 (Bruker AXS, 2010)'
_computing_data_reduction 'SAINT (Bruker AXS, 2009)'
_computing_molecular_graphics 'CrystaMaker (CrystalMaker Software ltd., 2011)'
_computing_publication_material 'SHELXL-97 (Sheldrick, 2008)'
_computing_structure_refinement 'SHELXL-97 (Sheldrick, 2008)'
_computing_structure_solution 'SHELXS-97 (Sheldrick, 2008)'
_diffrn_ambient_temperature 100(2)
_diffrn_detector_area_resol_mean 16
_diffrn_measured_fraction_theta_full 0.984
_diffrn_measured_fraction_theta_max 0.984
_diffrn_measurement_device '62mm x 62mm CCD camera on three-circle goniostat'
_diffrn_measurement_device_type 'Bruker SMART APEX II CCD'
_diffrn_measurement_method '\f scans and \w scans'
_diffrn_radiation_monochromator 'flat graphite crystal'
_diffrn_radiation_source 'fine-focus sealed tube'
_diffrn_radiation_type MoK\a
_diffrn_radiation_wavelength 0.71073
_diffrn_reflns_av_R_equivalents 0.0215
_diffrn_reflns_av_sigmaI/netI 0.0305
_diffrn_reflns_limit_h_max 8
_diffrn_reflns_limit_h_min -10
_diffrn_reflns_limit_k_max 8
_diffrn_reflns_limit_k_min -10
_diffrn_reflns_limit_l_max 26
_diffrn_reflns_limit_l_min -9
_diffrn_reflns_number 5271
_diffrn_reflns_theta_full 29.00
_diffrn_reflns_theta_max 29.00
_diffrn_reflns_theta_min 2.87
_exptl_absorpt_coefficient_mu 2.853
_exptl_absorpt_correction_T_max 0.3378
_exptl_absorpt_correction_T_min 0.2192
_exptl_absorpt_correction_type multi-scan
_exptl_absorpt_process_details 'SADABS (Sheldrick, 2008)'
_exptl_crystal_colour yellow
_exptl_crystal_density_diffrn 1.741
_exptl_crystal_density_method 'not measured'
_exptl_crystal_description plate
_exptl_crystal_F_000 588
_exptl_crystal_size_max 0.76
_exptl_crystal_size_mid 0.60
_exptl_crystal_size_min 0.49
_refine_diff_density_max 0.288
_refine_diff_density_min -0.280
_refine_diff_density_rms 0.046
_refine_ls_abs_structure_details 'Flack H D (1983), Acta Cryst. A39, 876-881'
_refine_ls_abs_structure_Flack 0.027(10)
_refine_ls_extinction_coef 0.0034(9)
_refine_ls_extinction_expression Fc^*^=kFc[1+0.001xFc^2^\l^3^/sin(2\q)]^-1/4^
_refine_ls_extinction_method SHELXL
_refine_ls_goodness_of_fit_ref 1.059
_refine_ls_hydrogen_treatment mixed
_refine_ls_matrix_type full
_refine_ls_number_parameters 60
_refine_ls_number_reflns 1474
_refine_ls_number_restraints 0
_refine_ls_restrained_S_all 1.059
_refine_ls_R_factor_all 0.0163
_refine_ls_R_factor_gt 0.0154
_refine_ls_shift/su_max 0.002
_refine_ls_shift/su_mean 0.000
_refine_ls_structure_factor_coef Fsqd
_refine_ls_weighting_details 'calc w=1/[\s^2^(Fo^2^)+(0.0090P)^2^+0.0000P] where P=(Fo^2^+2Fc^2^)/3'
_refine_ls_weighting_scheme calc
_refine_ls_wR_factor_gt 0.0366
_refine_ls_wR_factor_ref 0.0368
_reflns_number_gt 1420
_reflns_number_total 1474
_reflns_threshold_expression >2sigma(I)
_cod_data_source_file c3ce40692j.txt
_cod_data_source_block 3
_cod_database_code 7210310

loop_
_symmetry_equiv_pos_as_xyz
'x, y, z'
'-y+1/2, x+1/2, z+3/4'
'y+1/2, -x+1/2, z+1/4'
'x+1/2, -y+1/2, -z+1/4'
'-x+1/2, y+1/2, -z+3/4'
'-x, -y, z+1/2'
'y, x, -z'
'-y, -x, -z+1/2'

loop_
_atom_site_label
_atom_site_type_symbol
_atom_site_fract_x
_atom_site_fract_y
_atom_site_fract_z
_atom_site_U_iso_or_equiv
_atom_site_adp_type
_atom_site_occupancy
_atom_site_symmetry_multiplicity
_atom_site_calc_flag
_atom_site_refinement_flags
Cl1 Cl 0.34334(6) 0.63846(5) 0.567998(15) 0.01932(10) Uani 1 1 d .
Cu1 Cu 0.40577(2) 0.40577(2) 0.5000 0.01419(8) Uani 1 2 d S
Cl2 Cl 0.20831(5) 0.45012(5) 0.415805(16) 0.01663(9) Uani 1 1 d .
N1 N 0.44883(18) 0.31448(18) 0.28323(6) 0.0154(3) Uani 1 1 d .
C2 C 0.38422(18) 0.47649(19) 0.24856(7) 0.0155(3) Uani 1 1 d .
H2A H 0.2773 0.5185 0.2724 0.019 Uiso 1 1 calc R
H2B H 0.3543 0.4510 0.1993 0.019 Uiso 1 1 calc R
C6 C 0.61235(18) 0.24702(19) 0.25025(8) 0.0172(3) Uani 1 1 d .
H6A H 0.5873 0.2097 0.2018 0.021 Uiso 1 1 calc R
H6B H 0.6548 0.1439 0.2765 0.021 Uiso 1 1 calc R
H1A H 0.467(2) 0.335(2) 0.3269(9) 0.028(5) Uiso 1 1 d .
H1B H 0.366(2) 0.240(2) 0.2808(8) 0.023(5) Uiso 1 1 d .

loop_
_atom_site_aniso_label
_atom_site_aniso_U_11
_atom_site_aniso_U_22
_atom_site_aniso_U_33
_atom_site_aniso_U_23
_atom_site_aniso_U_13
_atom_site_aniso_U_12
Cl1 0.0297(2) 0.0156(2) 0.01265(14) -0.00167(12) -0.00323(13) 0.00510(16)
Cu1 0.01593(11) 0.01593(11) 0.01071(10) -0.00038(7) 0.00038(7) 0.00269(11)
Cl2 0.0174(2) 0.0189(2) 0.01356(14) -0.00226(13) -0.00164(13) 0.00362(16)
N1 0.0176(8) 0.0156(7) 0.0130(5) 0.0019(5) 0.0006(5) -0.0044(6)
C2 0.0130(8) 0.0184(8) 0.0150(5) 0.0026(6) 0.0001(6) 0.0013(6)
C6 0.0211(8) 0.0143(8) 0.0160(5) 0.0011(6) 0.0031(6) 0.0038(6)

loop_
_atom_type_symbol
_atom_type_description
_atom_type_scat_dispersion_real
_atom_type_scat_dispersion_imag
_atom_type_scat_source
C C 0.0033 0.0016 'International Tables Vol C Tables 4.2.6.8 and 6.1.1.4'
H H 0.0000 0.0000 'International Tables Vol C Tables 4.2.6.8 and 6.1.1.4'
N N 0.0061 0.0033 'International Tables Vol C Tables 4.2.6.8 and 6.1.1.4'
Cl Cl 0.1484 0.1585 'International Tables Vol C Tables 4.2.6.8 and 6.1.1.4'
Cu Cu 0.3201 1.2651 'International Tables Vol C Tables 4.2.6.8 and 6.1.1.4'

loop_
_geom_angle_atom_site_label_1
_geom_angle_atom_site_label_2
_geom_angle_atom_site_label_3
_geom_angle
_geom_angle_site_symmetry_1
_geom_angle_site_symmetry_3
Cl2 Cu1 Cl2 136.54(2) . 7_556
Cl2 Cu1 Cl1 98.879(14) . .
Cl2 Cu1 Cl1 98.497(13) 7_556 .
Cl2 Cu1 Cl1 98.498(13) . 7_556
Cl2 Cu1 Cl1 98.879(13) 7_556 7_556
Cl1 Cu1 Cl1 131.85(2) . 7_556
C2 N1 C6 112.09(10) . .
C2 N1 H1A 109.8(12) . .
C6 N1 H1A 109.5(13) . .
C2 N1 H1B 106.6(12) . .
C6 N1 H1B 111.5(12) . .
H1A N1 H1B 107.2(16) . .
N1 C2 C2 109.68(10) . 8_665
N1 C2 H2A 109.7 . .
C2 C2 H2A 109.7 8_665 .
N1 C2 H2B 109.7 . .
C2 C2 H2B 109.7 8_665 .
H2A C2 H2B 108.2 . .
N1 C6 C6 110.52(9) . 8_665
N1 C6 H6A 109.5 . .
C6 C6 H6A 109.5 8_665 .
N1 C6 H6B 109.5 . .
C6 C6 H6B 109.5 8_665 .
H6A C6 H6B 108.1 . .

loop_
_geom_bond_atom_site_label_1
_geom_bond_atom_site_label_2
_geom_bond_distance
_geom_bond_site_symmetry_2
_geom_bond_publ_flag
Cl1 Cu1 2.2559(4) . yes
Cu1 Cl2 2.2351(4) . yes
Cu1 Cl2 2.2351(4) 7_556 ?
Cu1 Cl1 2.2559(4) 7_556 ?
N1 C2 1.4897(19) . ?
N1 C6 1.4926(18) . ?
N1 H1A 0.862(17) . ?
N1 H1B 0.852(17) . ?
C2 C2 1.507(3) 8_665 ?
C2 H2A 0.9900 . ?
C2 H2B 0.9900 . ?
C6 C6 1.520(3) 8_665 ?
C6 H6A 0.9900 . ?
C6 H6B 0.9900 . ?

loop_
_geom_hbond_atom_site_label_D
_geom_hbond_atom_site_label_H
_geom_hbond_atom_site_label_A
_geom_hbond_distance_DH
_geom_hbond_distance_HA
_geom_hbond_distance_DA
_geom_hbond_angle_DHA
_geom_hbond_site_symmetry_A
_geom_hbond_publ_flag
N1 H1A Cl1 0.862(17) 2.402(17) 3.2054(13) 155.2(17) 7_556 yes
N1 H1A Cl2 0.862(17) 2.758(18) 3.3027(13) 122.5(15) . yes
N1 H1B Cl2 0.852(17) 2.505(18) 3.1865(14) 137.6(14) 5_545 yes
N1 H1B Cl1 0.852(17) 2.598(16) 3.2497(14) 134.1(13) 5_545 yes
